data_4037906
loop_
_publ_author_name
'Rahim, Abdur'
'Sahariah, Biswajit'
'Baruah, Kalpita'
'Deka, Jugal Kishore Rai'
'Sarma, Bani Kanta'

_publ_section_title
;
 Solid-phase Synthesis of Hybrid 2,5-Diketopiperazines Using
 Acylhydrazide, Carbazate, Semicarbazide, Amino Acid and Primary Amine
 Submonomers.
;
_journal_name_full 'The Journal of organic chemistry'
_journal_paper_doi 10.1021/acs.joc.9b02083
_journal_year 2020
_chemical_formula_moiety 'C15 H19 N3 O3'
_chemical_formula_sum 'C15 H19 N3 O3'
_chemical_formula_weight 289.33
_chemical_name_systematic N-(4-isobutyl-2,5-dioxopiperazin-1-yl)benzamide
_space_group_crystal_system monoclinic
_space_group_IT_number 14
_space_group_name_Hall '-P 2yn'
_space_group_name_H-M_alt 'P 1 21/n 1'
_atom_sites_solution_hydrogens mixed
_audit_creation_method SHELXL-2014/7
_audit_update_record
;
2019-12-31 deposited with the CCDC.	2019-12-31 downloaded from the CCDC.
;
_cell_angle_alpha 90
_cell_angle_beta 91.803(2)
_cell_angle_gamma 90
_cell_formula_units_Z 4
_cell_length_a 5.9113(4)
_cell_length_b 8.8360(5)
_cell_length_c 30.1022(19)
_cell_measurement_reflns_used 1743
_cell_measurement_temperature 297(2)
_cell_measurement_theta_max 26.371
_cell_measurement_theta_min 2.402
_cell_volume 1571.53(17)
_computing_cell_refinement 'Bruker SAINT'
_computing_data_collection 'Bruker APEX2'
_computing_data_reduction 'Bruker SAINT'
_computing_molecular_graphics 'Bruker SHELXTL'
_computing_publication_material 'Bruker SHELXTL'
_computing_structure_refinement 'SHELXL-2014/7 (Sheldrick, 2014)'
_computing_structure_solution 'SHELXS-97 (Sheldrick 2008)'
_diffrn_ambient_temperature 297(2)
_diffrn_measured_fraction_theta_full 0.999
_diffrn_measured_fraction_theta_max 0.999
_diffrn_measurement_device_type 'Bruker PHOTON100 CMOS'
_diffrn_measurement_method '\f and \w scans'
_diffrn_radiation_type MoK\a
_diffrn_radiation_wavelength 0.71073
_diffrn_reflns_av_R_equivalents 0.0791
_diffrn_reflns_av_unetI/netI 0.0586
_diffrn_reflns_Laue_measured_fraction_full 0.999
_diffrn_reflns_Laue_measured_fraction_max 0.999
_diffrn_reflns_limit_h_max 7
_diffrn_reflns_limit_h_min -7
_diffrn_reflns_limit_k_max 11
_diffrn_reflns_limit_k_min -11
_diffrn_reflns_limit_l_max 37
_diffrn_reflns_limit_l_min -36
_diffrn_reflns_number 20073
_diffrn_reflns_point_group_measured_fraction_full 0.999
_diffrn_reflns_point_group_measured_fraction_max 0.999
_diffrn_reflns_theta_full 25.242
_diffrn_reflns_theta_max 26.371
_diffrn_reflns_theta_min 2.402
_diffrn_source X-ray
_exptl_absorpt_coefficient_mu 0.087
_exptl_absorpt_correction_T_max 0.991
_exptl_absorpt_correction_T_min 0.847
_exptl_absorpt_correction_type multi-scan
_exptl_absorpt_process_details SADABS
_exptl_crystal_colour Colourless
_exptl_crystal_density_diffrn 1.223
_exptl_crystal_description Rod
_exptl_crystal_F_000 616.0
_exptl_crystal_size_max 0.178
_exptl_crystal_size_mid 0.062
_exptl_crystal_size_min 0.051
_refine_diff_density_max 0.136
_refine_diff_density_min -0.152
_refine_diff_density_rms 0.032
_refine_ls_extinction_coef 0.022(4)
_refine_ls_extinction_expression Fc^*^=kFc[1+0.001xFc^2^\l^3^/sin(2\q)]^-1/4^
_refine_ls_extinction_method 'SHELXL-2014/7 (Sheldrick 2014'
_refine_ls_goodness_of_fit_ref 1.008
_refine_ls_hydrogen_treatment mixed
_refine_ls_matrix_type full
_refine_ls_number_parameters 197
_refine_ls_number_reflns 3221
_refine_ls_number_restraints 0
_refine_ls_restrained_S_all 1.008
_refine_ls_R_factor_all 0.1427
_refine_ls_R_factor_gt 0.0548
_refine_ls_shift/su_max 0.000
_refine_ls_shift/su_mean 0.000
_refine_ls_structure_factor_coef Fsqd
_refine_ls_weighting_details 'w=1/[\s^2^(Fo^2^)+(0.0828P)^2^+0.2423P] where P=(Fo^2^+2Fc^2^)/3'
_refine_ls_weighting_scheme calc
_refine_ls_wR_factor_gt 0.1444
_refine_ls_wR_factor_ref 0.2031
_reflns_Friedel_coverage 0.000
_reflns_number_gt 1445
_reflns_number_total 3224
_reflns_threshold_expression 'I > 2\s(I)'
_cod_data_source_file jo9b02083_si_004.cif
_cod_data_source_block Comp41_a
_cod_depositor_comments
;
The following automatic conversions were performed:

data item '_exptl_absorpt_correction_type' value 'Multi-Scan' was
changed to 'multi-scan' in accordance with the
/home/data/users/saulius/crontab/automatic-downloads/rss-feeds/ACS/lib/dictionaries/cif_core.dic
dictionary named 'cif_core.dic' version 2.4.2 last updated on
2011-04-26.

Automatic conversion script
Id: cif_fix_values 7556 2019-12-06 15:28:31Z antanas 
;
_cod_original_sg_symbol_H-M 'P 21/n'
_cod_database_code 4037906
_shelx_shelxl_version_number 2014/7
_shelx_space_group_comment
;
The symmetry employed for this shelxl refinement is uniquely defined
by the following loop, which should always be used as a source of
symmetry information in preference to the above space-group names.
They are only intended as comments.
;
_shelx_estimated_absorpt_t_min 0.978
_shelx_estimated_absorpt_t_max 0.994

loop_
_space_group_symop_operation_xyz
'x, y, z'
'-x+1/2, y+1/2, -z+1/2'
'-x, -y, -z'
'x-1/2, -y-1/2, z-1/2'

loop_
_atom_site_label
_atom_site_type_symbol
_atom_site_fract_x
_atom_site_fract_y
_atom_site_fract_z
_atom_site_U_iso_or_equiv
_atom_site_adp_type
_atom_site_occupancy
_atom_site_site_symmetry_order
_atom_site_calc_flag
_atom_site_refinement_flags_posn
_atom_site_refinement_flags_adp
O3 O 0.2078(3) 0.5997(2) 0.81449(7) 0.0786(7) Uani 1 1 d . .
O2 O 0.8442(4) 0.2947(2) 0.73005(8) 0.0933(7) Uani 1 1 d . .
N3 N 0.5406(4) 0.4764(2) 0.81769(7) 0.0635(7) Uani 1 1 d . .
N2 N 0.5115(4) 0.4177(2) 0.72759(8) 0.0667(7) Uani 1 1 d . .
N1 N 0.4809(4) 0.3849(3) 0.68271(8) 0.0729(7) Uani 1 1 d . .
O1 O 0.7336(5) 0.5613(3) 0.66364(9) 0.1171(10) Uani 1 1 d . .
C10 C 0.3623(5) 0.5338(3) 0.79558(9) 0.0602(7) Uani 1 1 d . .
C8 C 0.7018(5) 0.3696(3) 0.74838(10) 0.0671(8) Uani 1 1 d . .
C11 C 0.3461(4) 0.5166(3) 0.74666(9) 0.0647(8) Uani 1 1 d . .
H11A H 0.1964 0.4786 0.7386 0.078 Uiso 1 1 calc R U
H11B H 0.3603 0.6159 0.7333 0.078 Uiso 1 1 calc R U
C9 C 0.7320(5) 0.4104(3) 0.79569(10) 0.0733(8) Uani 1 1 d . .
H9A H 0.7767 0.3197 0.8119 0.088 Uiso 1 1 calc R U
H9B H 0.8572 0.4811 0.7984 0.088 Uiso 1 1 calc R U
C7 C 0.6111(6) 0.4553(4) 0.65330(11) 0.0802(9) Uani 1 1 d . .
C1 C 0.5921(6) 0.3966(3) 0.60689(11) 0.0821(10) Uani 1 1 d . .
C12 C 0.5699(6) 0.4990(4) 0.86560(10) 0.0821(9) Uani 1 1 d . .
H12A H 0.4665 0.5776 0.8747 0.098 Uiso 1 1 calc R U
H12B H 0.7227 0.5346 0.8720 0.098 Uiso 1 1 calc R U
C13 C 0.5294(7) 0.3589(4) 0.89296(10) 0.0917(11) Uani 1 1 d . .
H13 H 0.6357 0.2810 0.8835 0.110 Uiso 1 1 calc R U
C6 C 0.4188(8) 0.3108(6) 0.59141(13) 0.1263(15) Uani 1 1 d . .
H6 H 0.3021 0.2860 0.6101 0.152 Uiso 1 1 calc R U
C2 C 0.7620(8) 0.4281(5) 0.57904(14) 0.1314(17) Uani 1 1 d . .
H2 H 0.8850 0.4855 0.5892 0.158 Uiso 1 1 calc R U
C15 C 0.2946(8) 0.2975(5) 0.88593(14) 0.1291(15) Uani 1 1 d . .
H15A H 0.2739 0.2124 0.9052 0.194 Uiso 1 1 calc R U
H15B H 0.2730 0.2662 0.8556 0.194 Uiso 1 1 calc R U
H15C H 0.1864 0.3747 0.8925 0.194 Uiso 1 1 calc R U
C4 C 0.5776(11) 0.2922(6) 0.52064(15) 0.1439(18) Uani 1 1 d . .
H4 H 0.5718 0.2582 0.4914 0.173 Uiso 1 1 calc R U
C3 C 0.7537(11) 0.3755(6) 0.53573(17) 0.159(2) Uani 1 1 d . .
H3 H 0.8710 0.3981 0.5169 0.191 Uiso 1 1 calc R U
C5 C 0.4121(10) 0.2585(7) 0.54762(14) 0.162(2) Uani 1 1 d . .
H5 H 0.2908 0.1997 0.5373 0.194 Uiso 1 1 calc R U
C14 C 0.5824(9) 0.3929(6) 0.94190(12) 0.1465(19) Uani 1 1 d . .
H14A H 0.4753 0.4651 0.9525 0.220 Uiso 1 1 calc R U
H14B H 0.7325 0.4338 0.9451 0.220 Uiso 1 1 calc R U
H14C H 0.5728 0.3013 0.9589 0.220 Uiso 1 1 calc R U
H1N H 0.414(5) 0.288(4) 0.6785(10) 0.101(11) Uiso 1 1 d . .

loop_
_atom_site_aniso_label
_atom_site_aniso_U_11
_atom_site_aniso_U_22
_atom_site_aniso_U_33
_atom_site_aniso_U_23
_atom_site_aniso_U_13
_atom_site_aniso_U_12
O3 0.0707(13) 0.0751(13) 0.0910(15) -0.0078(11) 0.0194(11) 0.0146(10)
O2 0.0825(15) 0.0875(15) 0.1112(17) -0.0090(13) 0.0243(13) 0.0255(12)
N3 0.0640(15) 0.0585(13) 0.0683(16) 0.0005(11) 0.0065(12) 0.0039(12)
N2 0.0639(16) 0.0647(14) 0.0718(17) -0.0074(12) 0.0085(13) 0.0018(12)
N1 0.0805(18) 0.0690(16) 0.0698(18) -0.0048(13) 0.0152(13) -0.0107(13)
O1 0.152(2) 0.0776(15) 0.124(2) -0.0111(14) 0.0375(17) -0.0457(16)
C10 0.0581(17) 0.0499(14) 0.0732(19) -0.0010(13) 0.0124(15) -0.0021(14)
C8 0.063(2) 0.0549(16) 0.084(2) 0.0001(15) 0.0160(17) -0.0019(15)
C11 0.0524(16) 0.0639(16) 0.078(2) 0.0007(14) 0.0114(14) 0.0020(13)
C9 0.0553(18) 0.0770(19) 0.088(2) 0.0025(16) 0.0094(15) 0.0063(14)
C7 0.092(2) 0.0597(18) 0.090(2) 0.0017(17) 0.0238(19) -0.0060(17)
C1 0.101(3) 0.0650(18) 0.081(2) 0.0094(16) 0.026(2) -0.0047(18)
C12 0.088(2) 0.078(2) 0.081(2) -0.0098(17) 0.0010(17) 0.0075(17)
C13 0.116(3) 0.087(2) 0.073(2) 0.0055(18) 0.010(2) 0.019(2)
C6 0.129(3) 0.174(4) 0.076(3) 0.011(3) 0.007(2) -0.056(3)
C2 0.165(4) 0.113(3) 0.120(3) -0.023(3) 0.069(3) -0.049(3)
C15 0.139(4) 0.137(4) 0.113(3) 0.032(3) 0.018(3) -0.031(3)
C4 0.189(5) 0.158(5) 0.087(3) -0.001(3) 0.031(3) -0.041(4)
C3 0.202(6) 0.155(4) 0.125(4) -0.021(3) 0.089(4) -0.055(4)
C5 0.170(5) 0.243(6) 0.072(3) -0.002(3) 0.001(3) -0.088(5)
C14 0.189(5) 0.174(4) 0.076(3) 0.004(3) -0.009(3) 0.028(4)

loop_
_atom_type_symbol
_atom_type_description
_atom_type_scat_dispersion_real
_atom_type_scat_dispersion_imag
_atom_type_scat_source
C C 0.0033 0.0016 'International Tables Vol C Tables 4.2.6.8 and 6.1.1.4'
H H 0.0000 0.0000 'International Tables Vol C Tables 4.2.6.8 and 6.1.1.4'
N N 0.0061 0.0033 'International Tables Vol C Tables 4.2.6.8 and 6.1.1.4'
O O 0.0106 0.0060 'International Tables Vol C Tables 4.2.6.8 and 6.1.1.4'

loop_
_geom_angle_atom_site_label_1
_geom_angle_atom_site_label_2
_geom_angle_atom_site_label_3
_geom_angle
C10 N3 C9 122.8(2)
C10 N3 C12 120.6(2)
C9 N3 C12 115.8(2)
C8 N2 N1 118.1(2)
C8 N2 C11 125.2(2)
N1 N2 C11 116.3(2)
C7 N1 N2 119.0(3)
C7 N1 H1N 124.9(19)
N2 N1 H1N 111.0(19)
O3 C10 N3 122.3(3)
O3 C10 C11 118.7(3)
N3 C10 C11 119.0(2)
O2 C8 N2 122.9(3)
O2 C8 C9 120.4(3)
N2 C8 C9 116.6(3)
N2 C11 C10 115.7(2)
N2 C11 H11A 108.4
C10 C11 H11A 108.4
N2 C11 H11B 108.4
C10 C11 H11B 108.4
H11A C11 H11B 107.4
N3 C9 C8 117.8(3)
N3 C9 H9A 107.9
C8 C9 H9A 107.9
N3 C9 H9B 107.9
C8 C9 H9B 107.9
H9A C9 H9B 107.2
O1 C7 N1 122.4(3)
O1 C7 C1 122.2(3)
N1 C7 C1 115.4(3)
C6 C1 C2 118.1(4)
C6 C1 C7 123.7(3)
C2 C1 C7 118.2(4)
N3 C12 C13 114.2(3)
N3 C12 H12A 108.7
C13 C12 H12A 108.7
N3 C12 H12B 108.7
C13 C12 H12B 108.7
H12A C12 H12B 107.6
C15 C13 C12 112.4(3)
C15 C13 C14 111.6(3)
C12 C13 C14 109.5(3)
C15 C13 H13 107.7
C12 C13 H13 107.7
C14 C13 H13 107.7
C1 C6 C5 120.8(4)
C1 C6 H6 119.6
C5 C6 H6 119.6
C1 C2 C3 120.6(4)
C1 C2 H2 119.7
C3 C2 H2 119.7
C13 C15 H15A 109.5
C13 C15 H15B 109.5
H15A C15 H15B 109.5
C13 C15 H15C 109.5
H15A C15 H15C 109.5
H15B C15 H15C 109.5
C5 C4 C3 119.7(5)
C5 C4 H4 120.2
C3 C4 H4 120.2
C4 C3 C2 120.5(4)
C4 C3 H3 119.8
C2 C3 H3 119.8
C4 C5 C6 120.3(5)
C4 C5 H5 119.8
C6 C5 H5 119.8
C13 C14 H14A 109.5
C13 C14 H14B 109.5
H14A C14 H14B 109.5
C13 C14 H14C 109.5
H14A C14 H14C 109.5
H14B C14 H14C 109.5

loop_
_geom_bond_atom_site_label_1
_geom_bond_atom_site_label_2
_geom_bond_distance
O3 C10 1.237(3)
O2 C8 1.217(3)
N3 C10 1.329(3)
N3 C9 1.451(3)
N3 C12 1.461(4)
N2 C8 1.339(4)
N2 N1 1.388(3)
N2 C11 1.444(3)
N1 C7 1.344(4)
N1 H1N 0.95(4)
O1 C7 1.218(4)
C10 C11 1.481(4)
C8 C9 1.475(4)
C11 H11A 0.9700
C11 H11B 0.9700
C9 H9A 0.9700
C9 H9B 0.9700
C7 C1 1.491(4)
C1 C6 1.346(5)
C1 C2 1.357(5)
C12 C13 1.510(4)
C12 H12A 0.9700
C12 H12B 0.9700
C13 C15 1.499(5)
C13 C14 1.526(4)
C13 H13 0.9800
C6 C5 1.396(6)
C6 H6 0.9300
C2 C3 1.383(6)
C2 H2 0.9300
C15 H15A 0.9600
C15 H15B 0.9600
C15 H15C 0.9600
C4 C5 1.325(6)
C4 C3 1.343(7)
C4 H4 0.9300
C3 H3 0.9300
C5 H5 0.9300
C14 H14A 0.9600
C14 H14B 0.9600
C14 H14C 0.9600
